data_9004920
loop_
_publ_author_name
'Liferovich, R. P.'
'Mitchell, R. H.'

_publ_section_title
;
 Composition and paragenesis of Na-, Nb-, and Zr-bearing titanite
 from Khibina, Russia, and crystal-structure data for synthetic analogues
;
_journal_name_full 'The Canadian Mineralogist'
_journal_page_first 795
_journal_page_last 812
_journal_paper_doi 10.2113/gscanmin.43.2.795
_journal_volume 43
_journal_year 2005
_chemical_compound_source 'Khibina, Russia'
_chemical_formula_sum 'Ca O5 Si Ti0.76 Zr0.24'
_chemical_name_mineral Titanite
_space_group_IT_number 15
_symmetry_space_group_name_Hall '-A 2ya'
_symmetry_space_group_name_H-M 'A 1 2/a 1'
_cell_angle_alpha 90
_cell_angle_beta 113.581
_cell_angle_gamma 90
_cell_length_a 7.1136
_cell_length_b 8.7724
_cell_length_c 6.5987
_cell_formula_units_Z 4
_cell_volume 377.395
_database_code_amcsd 0006018
_exptl_crystal_density_diffrn 3.633
_cod_original_formula_sum 'Ca (Ti.76 Zr.24) Si O5'
_cod_database_code 9004920

loop_
_space_group_symop_operation_xyz
x,y,z
x,1/2+y,1/2+z
1/2+x,-y,z
1/2+x,1/2-y,1/2+z
1/2-x,y,-z
1/2-x,1/2+y,1/2-z
-x,-y,-z
-x,1/2-y,1/2-z

loop_
_atom_site_label
_atom_site_fract_x
_atom_site_fract_y
_atom_site_fract_z
_atom_site_occupancy
_atom_site_U_iso_or_equiv
CaX 0.25000 0.16800 0.00000 1.00000 0.02090
TiY 0.50000 0.00000 0.50000 0.76000 0.01001
ZrY 0.50000 0.00000 0.50000 0.24000 0.01001
Si 0.75000 0.18080 0.00000 1.00000 0.00380
O1 0.75000 0.07060 0.50000 1.00000 0.01064
O2 0.90990 0.06780 0.17600 1.00000 0.01064
O3 0.37990 0.21700 0.39200 1.00000 0.01064

loop_
_cod_related_entry_id
_cod_related_entry_database
_cod_related_entry_code
1 AMCSD 0006018
